data_7129909
loop_
_publ_author_name
'Nieland, Esther'
'Komisarek, Daniel'
'Hohloch, Stephan'
'Wurst, Klaus'
'Vasylyeva, Vera'
'Weingart, Oliver'
'Schmidt, Bernd M.'

_publ_section_title
;
 Supramolecular Networks by Imine Halogen Bonding
;
_journal_name_full 'Chemical Communications'
_journal_paper_doi 10.1039/D2CC00799A
_journal_year 2022
_chemical_formula_moiety '2(C6 F4 I2), C96 H95 N12'
_chemical_formula_sum 'C108 H95 F8 I4 N12'
_chemical_formula_weight 2220.55
_space_group_crystal_system monoclinic
_space_group_IT_number 14
_space_group_name_Hall '-P 2ybc'
_space_group_name_H-M_alt 'P 1 21/c 1'
_atom_sites_solution_hydrogens geom
_atom_sites_solution_primary dual
_audit_creation_date 2021-02-21
_audit_creation_method
;
Olex2 1.2
(compiled 2018.05.29 svn.r3508 for OlexSys, GUI svn.r5506)
;
_audit_update_record
;
2021-10-12 deposited with the CCDC.	2022-03-28 downloaded from the CCDC.
;
_cell_angle_alpha 90
_cell_angle_beta 91.325(2)
_cell_angle_gamma 90
_cell_formula_units_Z 4
_cell_length_a 13.8820(10)
_cell_length_b 55.671(4)
_cell_length_c 17.1632(12)
_cell_measurement_reflns_used 9625
_cell_measurement_temperature 153(2)
_cell_measurement_theta_max 22.951
_cell_measurement_theta_min 2.180
_cell_volume 13260.6(16)
_computing_cell_refinement 'SAINT V8.40A (2016)'
_computing_data_collection 'Bruker Apex3 suite, 2021'
_computing_data_reduction 'SAINT V8.40A (2016)'
_computing_molecular_graphics 'Olex2 (Dolomanov et al., 2009)'
_computing_publication_material 'Olex2 (Dolomanov et al., 2009)'
_computing_structure_refinement 'ShelXL (Sheldrick, 2015)'
_computing_structure_solution 'ShelXT (Sheldrick, 2015)'
_diffrn_ambient_temperature 153.0
_diffrn_measured_fraction_theta_full 0.995
_diffrn_measured_fraction_theta_max 0.995
_diffrn_measurement_device_type 'Bruker D8 Quest'
_diffrn_measurement_method 'omega phi scans'
_diffrn_radiation_type MoK\a
_diffrn_radiation_wavelength 0.71073
_diffrn_reflns_av_R_equivalents 0.0874
_diffrn_reflns_av_unetI/netI 0.0654
_diffrn_reflns_Laue_measured_fraction_full 0.995
_diffrn_reflns_Laue_measured_fraction_max 0.995
_diffrn_reflns_limit_h_max 15
_diffrn_reflns_limit_h_min -16
_diffrn_reflns_limit_k_max 66
_diffrn_reflns_limit_k_min -66
_diffrn_reflns_limit_l_max 19
_diffrn_reflns_limit_l_min -20
_diffrn_reflns_number 178104
_diffrn_reflns_point_group_measured_fraction_full 0.995
_diffrn_reflns_point_group_measured_fraction_max 0.995
_diffrn_reflns_theta_full 25.000
_diffrn_reflns_theta_max 25.000
_diffrn_reflns_theta_min 1.901
_exptl_absorpt_coefficient_mu 0.991
_exptl_absorpt_correction_T_max 0.7452
_exptl_absorpt_correction_T_min 0.6144
_exptl_absorpt_correction_type multi-scan
_exptl_absorpt_process_details
;
SADABS-2016/2 (Bruker,2016/2) was used for absorption correction.
wR2(int) was 0.1421 before and 0.0608 after correction.
The Ratio of minimum to maximum transmission is 0.8245.
The \l/2 correction factor is Not present.
;
_exptl_crystal_colour colourless
_exptl_crystal_density_diffrn 1.112
_exptl_crystal_description plate
_exptl_crystal_F_000 4444
_exptl_crystal_size_max 0.19
_exptl_crystal_size_mid 0.17
_exptl_crystal_size_min 0.04
_refine_diff_density_max 0.927
_refine_diff_density_min -1.108
_refine_diff_density_rms 0.148
_refine_ls_extinction_method none
_refine_ls_goodness_of_fit_ref 1.036
_refine_ls_hydrogen_treatment constr
_refine_ls_matrix_type full
_refine_ls_number_parameters 1201
_refine_ls_number_reflns 23276
_refine_ls_number_restraints 30
_refine_ls_restrained_S_all 1.036
_refine_ls_R_factor_all 0.1267
_refine_ls_R_factor_gt 0.0973
_refine_ls_shift/su_max 0.002
_refine_ls_shift/su_mean 0.000
_refine_ls_structure_factor_coef Fsqd
_refine_ls_weighting_details 'w=1/[\s^2^(Fo^2^)+(0.1336P)^2^+104.7917P] where P=(Fo^2^+2Fc^2^)/3'
_refine_ls_weighting_scheme calc
_refine_ls_wR_factor_gt 0.2526
_refine_ls_wR_factor_ref 0.2724
_reflns_Friedel_coverage 0.000
_reflns_number_gt 15995
_reflns_number_total 23276
_reflns_threshold_expression 'I > 2\s(I)'
_cod_data_source_file d2cc00799a2.cif
_cod_data_source_block sh_bms_028_0m
_cod_original_cell_volume 13260.5(17)
_cod_database_code 7129909
_shelx_shelxl_version_number 2014/7
_shelx_space_group_comment
;
The symmetry employed for this shelxl refinement is uniquely defined
by the following loop, which should always be used as a source of
symmetry information in preference to the above space-group names.
They are only intended as comments.
;
_exptl_absorpt_special_details 'Blessing, 1995'
_olex2_refinement_description
;
1. Fixed Uiso
 At 1.2 times of:
  All C(H) groups, All C(H,H) groups
 At 1.5 times of:
  All C(H,H,H) groups
2. Uiso/Uaniso restraints and constraints
Uanis(C72) \\sim Ueq, Uanis(C84) \\sim Ueq, Uanis(C74) \\sim Ueq, Uanis(C25)
\\sim Ueq, Uanis(C24) \\sim Ueq: with sigma of 0.001 and sigma for terminal
atoms of 0.2
3.a Secondary CH2 refined with riding coordinates:
 C49(H49A,H49B), C60(H60A,H60B), C50(H50A,H50B), C10(H10A,H10B), C19(H19A,
 H19B), C69(H69A,H69B), C20(H20A,H20B), C29(H29A,H29B), C40(H40A,H40B),
 C30(H30A,H30B), C39(H39A,H39B)
3.b Aromatic/amide H refined with riding coordinates:
 C56(H56), C51(H51), C58(H58), C57(H57), C23(H23), C53(H53), C18(H18),
 C59(H59), C47(H47), C54(H54), C46(H46), C24(H24), C48(H48), C21(H21), C41(H41),
  C61(H61), C16(H16), C28(H28), C27(H27), C14(H14), C13(H13), C44(H44),
 C11(H11), C17(H17), C68(H68), C43(H43), C38(H38), C64(H64), C26(H26), C63(H63),
  C33(H33), C66(H66), C31(H31), C34(H34), C67(H67), C36(H36), C37(H37)
3.c Idealised Me refined as rotating group:
 C86(H86A,H86B,H86C), C77(H77A,H77B,H77C), C88(H88A,H88B,H88C), C96(H96A,H96B,
 H96C), C87(H87A,H87B,H87C), C107(H10C,H10D,H10E), C76(H76A,H76B,H76C),
 C98(H98A,H98B,H98C), C78(H78A,H78B,H78C), C108(H10F,H10G,H10H), C97(H97A,H97B,
 H97C), C106(H10I,H10J,H10K)
;
_olex2_submission_special_instructions 'No special instructions were received'

loop_
_space_group_symop_operation_xyz
'x, y, z'
'-x, y+1/2, -z+1/2'
'-x, -y, -z'
'x, -y-1/2, z-1/2'

loop_
_atom_site_label
_atom_site_type_symbol
_atom_site_fract_x
_atom_site_fract_y
_atom_site_fract_z
_atom_site_U_iso_or_equiv
_atom_site_adp_type
_atom_site_occupancy
_atom_site_site_symmetry_order
_atom_site_calc_flag
_atom_site_refinement_flags_posn
_atom_site_refinement_flags_adp
_atom_site_refinement_flags_occupancy
_atom_site_disorder_assembly
_atom_site_disorder_group
I200 I 0.71225(4) 0.58255(2) -0.03167(4) 0.04686(19) Uani 1 1 d . . . . .
I303 I 1.32006(6) 0.69711(2) 0.26342(4) 0.0623(2) Uani 1 1 d . . . . .
I300 I 0.93747(5) 0.63318(2) 0.41476(5) 0.0660(2) Uani 1 1 d . . . . .
I203 I 1.20106(5) 0.59740(2) 0.04380(5) 0.0711(3) Uani 1 1 d . . . . .
F201 F 0.8984(4) 0.55698(11) -0.1027(3) 0.0588(16) Uani 1 1 d . . . . .
F205 F 0.8316(4) 0.62206(12) 0.0628(4) 0.0667(17) Uani 1 1 d . . . . .
F202 F 1.0862(4) 0.56130(10) -0.0681(4) 0.0604(16) Uani 1 1 d . . . . .
N41 N 0.1295(5) 0.50754(13) 0.0618(5) 0.0386(18) Uani 1 1 d . . . . .
F305 F 1.0753(5) 0.67508(15) 0.4837(4) 0.082(2) Uani 1 1 d . . . . .
N51 N 0.5149(5) 0.56487(12) 0.0013(4) 0.0332(16) Uani 1 1 d . . . . .
N50 N 0.4762(6) 0.69011(12) -0.0158(4) 0.0368(18) Uani 1 1 d . . . . .
F304 F 1.2232(5) 0.69815(12) 0.4263(4) 0.0682(18) Uani 1 1 d . . . . .
N40 N -0.2723(5) 0.57432(13) 0.1816(4) 0.0375(18) Uani 1 1 d . . . . .
F204 F 1.0182(5) 0.62696(15) 0.0949(4) 0.084(2) Uani 1 1 d . . . . .
N20 N 0.4756(5) 0.74358(12) 0.3090(4) 0.0310(16) Uani 1 1 d . . . . .
N11 N 0.6043(6) 0.56739(13) 0.6840(4) 0.0438(19) Uani 1 1 d . . . . .
N60 N -0.2892(6) 0.68946(13) 0.2622(5) 0.0415(19) Uani 1 1 d . . . . .
F302 F 1.2026(6) 0.65095(15) 0.2006(4) 0.096(3) Uani 1 1 d . . . . .
F301 F 1.0534(6) 0.62717(13) 0.2577(4) 0.088(2) Uani 1 1 d . . . . .
N21 N 0.5033(8) 0.68201(14) 0.6777(4) 0.054(3) Uani 1 1 d . . . . .
N10 N 0.4645(6) 0.50666(14) 0.3176(5) 0.045(2) Uani 1 1 d . . . . .
N30 N -0.2253(6) 0.61066(15) 0.5267(5) 0.045(2) Uani 1 1 d . . . . .
C52 C 0.4338(6) 0.65140(15) 0.0354(5) 0.035(2) Uani 1 1 d . . . . .
C80 C 0.4602(6) 0.52473(14) 0.0588(5) 0.033(2) Uani 1 1 d . . . . .
C84 C 0.4367(5) 0.50065(13) 0.1773(4) 0.0230(16) Uani 1 1 d . U . . .
N61 N 0.1027(6) 0.75347(15) 0.0992(5) 0.055(2) Uani 1 1 d . . . . .
C81 C 0.3669(6) 0.51819(13) 0.0353(5) 0.0297(19) Uani 1 1 d . . . . .
C56 C 0.4828(7) 0.61455(13) -0.0211(5) 0.035(2) Uani 1 1 d . . . . .
H56 H 0.5104 0.6063 -0.0628 0.042 Uiso 1 1 calc R . . . .
C72 C 0.4212(6) 0.73001(14) 0.0466(5) 0.0276(18) Uani 1 1 d . U . . .
C71 C 0.3302(6) 0.73812(14) 0.0330(5) 0.0308(19) Uani 1 1 d . . . . .
C51 C 0.4291(6) 0.67856(14) 0.0338(5) 0.033(2) Uani 1 1 d . . . . .
H51 H 0.3912 0.6868 0.0697 0.040 Uiso 1 1 calc R . . . .
C58 C 0.4628(6) 0.57603(14) 0.0494(5) 0.0294(18) Uani 1 1 d . . . . .
H58 H 0.4319 0.5675 0.0889 0.035 Uiso 1 1 calc R . . . .
C85 C 0.4922(6) 0.51630(14) 0.1323(5) 0.035(2) Uani 1 1 d . . . . .
C57 C 0.4736(6) 0.63958(14) -0.0235(5) 0.0313(19) Uani 1 1 d . . . . .
H57 H 0.4957 0.6481 -0.0668 0.038 Uiso 1 1 calc R . . . .
C82 C 0.3121(5) 0.50303(13) 0.0738(5) 0.0268(18) Uani 1 1 d . . . . .
C303 C 1.2131(7) 0.67530(17) 0.3114(5) 0.041(2) Uani 1 1 d . . . . .
C70 C 0.2873(7) 0.75281(14) 0.0876(5) 0.035(2) Uani 1 1 d . . . . .
C42 C -0.1058(6) 0.56579(14) 0.1819(5) 0.0289(18) Uani 1 1 d . . . . .
C23 C 0.4728(6) 0.71650(14) 0.4558(5) 0.0312(19) Uani 1 1 d . . . . .
H23 H 0.4139 0.7172 0.4279 0.037 Uiso 1 1 calc R . . . .
C55 C 0.4506(6) 0.60194(15) 0.0438(5) 0.033(2) Uani 1 1 d . . . . .
C83 C 0.3450(6) 0.49386(13) 0.1480(5) 0.0287(18) Uani 1 1 d . . . . .
C90 C -0.3484(6) 0.64830(15) 0.3102(6) 0.037(2) Uani 1 1 d . . . . .
C49 C 0.2158(6) 0.49446(14) 0.0423(5) 0.0306(19) Uani 1 1 d . . . . .
H49A H 0.2192 0.4941 -0.0147 0.037 Uiso 1 1 calc R . . . .
H49B H 0.2074 0.4778 0.0596 0.037 Uiso 1 1 calc R . . . .
C53 C 0.3975(6) 0.64023(16) 0.0993(5) 0.034(2) Uani 1 1 d . . . . .
H53 H 0.3653 0.6487 0.1383 0.041 Uiso 1 1 calc R . . . .
C75 C 0.3339(7) 0.75778(14) 0.1569(4) 0.031(2) Uani 1 1 d . . . . .
C74 C 0.4274(6) 0.74988(15) 0.1715(5) 0.0323(19) Uani 1 1 d . U . . .
C60 C -0.3705(7) 0.67454(17) 0.2909(7) 0.047(2) Uani 1 1 d . . . . .
H60A H -0.4224 0.6749 0.2513 0.057 Uiso 1 1 calc R . . . .
H60B H -0.3951 0.6822 0.3379 0.057 Uiso 1 1 calc R . . . .
C18 C 0.5378(7) 0.56916(15) 0.6332(5) 0.035(2) Uani 1 1 d . . . . .
H18 H 0.4891 0.5808 0.6384 0.042 Uiso 1 1 calc R . . . .
C95 C -0.3497(5) 0.63117(16) 0.2517(6) 0.036(2) Uani 1 1 d . . . . .
C59 C 0.5221(7) 0.53821(14) 0.0082(5) 0.041(2) Uani 1 1 d . . . . .
H59 H 0.5681 0.5300 -0.0210 0.049 Uiso 1 1 calc R . . . .
C45 C 0.0523(6) 0.53885(15) 0.1337(5) 0.034(2) Uani 1 1 d . . . . .
C73 C 0.4698(7) 0.73416(14) 0.1141(5) 0.038(2) Uani 1 1 d . . . . .
C25 C 0.5619(6) 0.70430(16) 0.5718(5) 0.034(2) Uani 1 1 d . U . . .
C47 C -0.1164(6) 0.54689(14) 0.1273(5) 0.0305(19) Uani 1 1 d . . . . .
H47 H -0.1785 0.5429 0.1082 0.037 Uiso 1 1 calc R . . . .
C54 C 0.4116(6) 0.61506(13) 0.1030(5) 0.0307(19) Uani 1 1 d . . . . .
H54 H 0.3933 0.6069 0.1483 0.037 Uiso 1 1 calc R . . . .
C22 C 0.5539(7) 0.72677(13) 0.4248(5) 0.032(2) Uani 1 1 d . . . . .
C46 C -0.0391(6) 0.53424(16) 0.1014(5) 0.037(2) Uani 1 1 d . . . . .
H46 H -0.0473 0.5226 0.0622 0.044 Uiso 1 1 calc R . . . .
C24 C 0.4775(7) 0.70517(16) 0.5276(5) 0.036(2) Uani 1 1 d . U . . .
H24 H 0.4217 0.6979 0.5468 0.044 Uiso 1 1 calc R . . . .
C94 C -0.3432(6) 0.60715(17) 0.2703(6) 0.042(2) Uani 1 1 d . . . . .
C15 C 0.5371(8) 0.55297(15) 0.5660(6) 0.048(3) Uani 1 1 d . . . . .
C48 C 0.1377(6) 0.52442(16) 0.1087(6) 0.041(2) Uani 1 1 d . . . . .
H48 H 0.1991 0.5283 0.1292 0.049 Uiso 1 1 calc R . . . .
C21 C 0.5510(7) 0.73960(13) 0.3479(5) 0.034(2) Uani 1 1 d . . . . .
H21 H 0.6096 0.7450 0.3278 0.040 Uiso 1 1 calc R . . . .
C12 C 0.5307(7) 0.52380(16) 0.4362(5) 0.040(2) Uani 1 1 d . . . . .
C92 C -0.3268(6) 0.61704(17) 0.4050(5) 0.037(2) Uani 1 1 d . . . . .
C41 C -0.1885(6) 0.57946(14) 0.2069(5) 0.0321(19) Uani 1 1 d . . . . .
H41 H -0.1797 0.5922 0.2422 0.039 Uiso 1 1 calc R . . . .
C61 C -0.2118(6) 0.68015(16) 0.2485(5) 0.036(2) Uani 1 1 d . . . . .
H61 H -0.2022 0.6637 0.2588 0.043 Uiso 1 1 calc R . . . .
C93 C -0.3299(6) 0.60028(16) 0.3497(6) 0.037(2) Uani 1 1 d . . . . .
C16 C 0.6137(8) 0.53806(16) 0.5517(6) 0.049(3) Uani 1 1 d . . . . .
H16 H 0.6679 0.5377 0.5855 0.058 Uiso 1 1 calc R . . . .
C50 C 0.4717(8) 0.71634(15) -0.0183(5) 0.044(2) Uani 1 1 d . . . . .
H50A H 0.4400 0.7208 -0.0678 0.053 Uiso 1 1 calc R . . . .
H50B H 0.5381 0.7223 -0.0200 0.053 Uiso 1 1 calc R . . . .
N31 N 0.1936(8) 0.61251(17) 0.7753(5) 0.061(2) Uani 1 1 d . . . . .
C28 C 0.5699(9) 0.69279(15) 0.6441(6) 0.047(3) Uani 1 1 d . . . . .
H28 H 0.6304 0.6932 0.6697 0.056 Uiso 1 1 calc R . . . .
C200 C 0.8583(7) 0.58932(16) -0.0202(5) 0.037(2) Uani 1 1 d . . . . .
C10 C 0.4753(6) 0.49034(15) 0.2517(5) 0.033(2) Uani 1 1 d . . . . .
H10A H 0.4414 0.4753 0.2625 0.040 Uiso 1 1 calc R . . . .
H10B H 0.5437 0.4866 0.2460 0.040 Uiso 1 1 calc R . . . .
C27 C 0.6389(7) 0.72584(15) 0.4657(5) 0.037(2) Uani 1 1 d . . . . .
H27 H 0.6954 0.7322 0.4447 0.045 Uiso 1 1 calc R . . . .
C103 C 0.5565(8) 0.62579(16) 0.7452(5) 0.048(3) Uani 1 1 d . . . . .
C101 C 0.3972(9) 0.64030(15) 0.7850(5) 0.045(3) Uani 1 1 d . . . . .
C14 C 0.4594(7) 0.55311(17) 0.5169(5) 0.042(2) Uani 1 1 d . . . . .
H14 H 0.4079 0.5635 0.5266 0.050 Uiso 1 1 calc R . . . .
C19 C 0.6041(9) 0.58291(17) 0.7560(5) 0.049(3) Uani 1 1 d . . . . .
H19A H 0.6674 0.5906 0.7614 0.059 Uiso 1 1 calc R . . . .
H19B H 0.5967 0.5724 0.8012 0.059 Uiso 1 1 calc R . . . .
C304 C 1.1801(8) 0.67998(17) 0.3840(6) 0.050(3) Uani 1 1 d . . . . .
C13 C 0.4544(7) 0.53766(17) 0.4502(5) 0.042(2) Uani 1 1 d . . . . .
H13 H 0.3992 0.5373 0.4174 0.051 Uiso 1 1 calc R . . . .
C44 C 0.0640(6) 0.55772(16) 0.1872(6) 0.043(2) Uani 1 1 d . . . . .
H44 H 0.1258 0.5619 0.2061 0.051 Uiso 1 1 calc R . . . .
C11 C 0.5307(8) 0.50750(16) 0.3652(6) 0.043(2) Uani 1 1 d . . . . .
H11 H 0.5845 0.4976 0.3576 0.052 Uiso 1 1 calc R . . . .
C65 C 0.0229(7) 0.71843(18) 0.1485(6) 0.045(2) Uani 1 1 d . . . . .
C91 C -0.3324(6) 0.64093(14) 0.3888(5) 0.035(2) Uani 1 1 d . . . . .
C102 C 0.4859(9) 0.64541(16) 0.7599(5) 0.047(3) Uani 1 1 d . . . . .
C86 C 0.3291(7) 0.52959(17) -0.0415(5) 0.040(2) Uani 1 1 d . . . . .
H86A H 0.3554 0.5456 -0.0465 0.060 Uiso 1 1 calc GR . . . .
H86B H 0.2593 0.5304 -0.0410 0.060 Uiso 1 1 calc GR . . . .
H86C H 0.3487 0.5198 -0.0852 0.060 Uiso 1 1 calc GR . . . .
C69 C 0.1895(7) 0.76535(18) 0.0712(6) 0.047(2) Uani 1 1 d . . . . .
H69A H 0.1927 0.7814 0.0943 0.057 Uiso 1 1 calc R . . . .
H69B H 0.1819 0.7674 0.0147 0.057 Uiso 1 1 calc R . . . .
C17 C 0.6088(7) 0.52332(16) 0.4851(6) 0.044(2) Uani 1 1 d . . . . .
H17 H 0.6604 0.5130 0.4743 0.053 Uiso 1 1 calc R . . . .
C20 C 0.4856(7) 0.75816(16) 0.2398(5) 0.038(2) Uani 1 1 d . . . . .
H20A H 0.5536 0.7584 0.2257 0.046 Uiso 1 1 calc R . . . .
H20B H 0.4670 0.7747 0.2520 0.046 Uiso 1 1 calc R . . . .
C104 C 0.5253(9) 0.60304(17) 0.7598(6) 0.049(3) Uani 1 1 d . . . . .
C62 C -0.1323(7) 0.69479(18) 0.2151(6) 0.046(2) Uani 1 1 d . . . . .
C202 C 1.0205(7) 0.57683(18) -0.0375(6) 0.045(2) Uani 1 1 d . . . . .
C68 C 0.1044(8) 0.73222(18) 0.1199(6) 0.048(3) Uani 1 1 d . . . . .
H68 H 0.1637 0.7242 0.1170 0.057 Uiso 1 1 calc R . . . .
C300 C 1.0606(8) 0.6501(2) 0.3711(6) 0.054(3) Uani 1 1 d . . . . .
C100 C 0.3742(8) 0.61635(19) 0.7982(5) 0.048(3) Uani 1 1 d . . . . .
C29 C 0.5288(9) 0.67100(17) 0.7546(5) 0.055(3) Uani 1 1 d . . . . .
H29A H 0.5038 0.6810 0.7965 0.066 Uiso 1 1 calc R . . . .
H29B H 0.5991 0.6702 0.7611 0.066 Uiso 1 1 calc R . . . .
C77 C 0.5709(8) 0.72492(17) 0.1300(6) 0.050(3) Uani 1 1 d . . . . .
H77A H 0.5762 0.7086 0.1104 0.075 Uiso 1 1 calc GR . . . .
H77B H 0.5845 0.7250 0.1857 0.075 Uiso 1 1 calc GR . . . .
H77C H 0.6167 0.7352 0.1040 0.075 Uiso 1 1 calc GR . . . .
C43 C -0.0151(7) 0.57009(17) 0.2117(6) 0.047(2) Uani 1 1 d . . . . .
H43 H -0.0068 0.5819 0.2504 0.056 Uiso 1 1 calc R . . . .
C38 C 0.1393(8) 0.5953(2) 0.7711(6) 0.055(3) Uani 1 1 d . . . . .
H38 H 0.1541 0.5816 0.8010 0.066 Uiso 1 1 calc R . . . .
C88 C 0.5920(7) 0.5244(2) 0.1662(7) 0.055(3) Uani 1 1 d . . . . .
H88A H 0.6428 0.5158 0.1403 0.082 Uiso 1 1 calc GR . . . .
H88B H 0.5955 0.5210 0.2216 0.082 Uiso 1 1 calc GR . . . .
H88C H 0.5999 0.5416 0.1579 0.082 Uiso 1 1 calc GR . . . .
C201 C 0.9278(7) 0.57483(16) -0.0521(5) 0.038(2) Uani 1 1 d . . . . .
C64 C 0.0265(8) 0.69479(18) 0.1629(6) 0.048(2) Uani 1 1 d . . . . .
H64 H 0.0833 0.6864 0.1513 0.057 Uiso 1 1 calc R . . . .
C96 C -0.3254(7) 0.66055(18) 0.4528(6) 0.050(3) Uani 1 1 d . . . . .
H96A H -0.2805 0.6729 0.4372 0.075 Uiso 1 1 calc GR . . . .
H96B H -0.3029 0.6534 0.5014 0.075 Uiso 1 1 calc GR . . . .
H96C H -0.3884 0.6676 0.4599 0.075 Uiso 1 1 calc GR . . . .
C40 C -0.3546(6) 0.58883(18) 0.2083(6) 0.044(2) Uani 1 1 d . . . . .
H40A H -0.4037 0.5775 0.2255 0.053 Uiso 1 1 calc R . . . .
H40B H -0.3816 0.5971 0.1623 0.053 Uiso 1 1 calc R . . . .
C203 C 1.0563(8) 0.5948(2) 0.0138(6) 0.054(3) Uani 1 1 d . . . . .
C205 C 0.8922(7) 0.6072(2) 0.0285(6) 0.047(2) Uani 1 1 d . . . . .
C87 C 0.2807(7) 0.47747(16) 0.1959(6) 0.043(2) Uani 1 1 d . . . . .
H87A H 0.3081 0.4614 0.1979 0.065 Uiso 1 1 calc GR . . . .
H87B H 0.2168 0.4768 0.1718 0.065 Uiso 1 1 calc GR . . . .
H87C H 0.2763 0.4838 0.2484 0.065 Uiso 1 1 calc GR . . . .
C26 C 0.6408(8) 0.71523(15) 0.5397(6) 0.044(2) Uani 1 1 d . . . . .
H26 H 0.6988 0.7156 0.5690 0.052 Uiso 1 1 calc R . . . .
C63 C -0.0493(7) 0.68199(18) 0.1942(6) 0.048(2) Uani 1 1 d . . . . .
H63 H -0.0453 0.6653 0.2012 0.058 Uiso 1 1 calc R . . . .
C107 C 0.6505(8) 0.63207(18) 0.7096(7) 0.054(3) Uani 1 1 d . . . . .
H10C H 0.6422 0.6461 0.6768 0.081 Uiso 1 1 calc GR . . . .
H10D H 0.6723 0.6187 0.6783 0.081 Uiso 1 1 calc GR . . . .
H10E H 0.6980 0.6354 0.7505 0.081 Uiso 1 1 calc GR . . . .
C105 C 0.4339(9) 0.59793(16) 0.7835(5) 0.045(3) Uani 1 1 d . . . . .
C32 C -0.1158(9) 0.5954(2) 0.6225(7) 0.069(4) Uani 1 1 d . . . . .
C76 C 0.2711(9) 0.7322(2) -0.0435(6) 0.060(3) Uani 1 1 d . . . . .
H76A H 0.2855 0.7440 -0.0832 0.089 Uiso 1 1 calc GR . . . .
H76B H 0.2028 0.7327 -0.0329 0.089 Uiso 1 1 calc GR . . . .
H76C H 0.2883 0.7163 -0.0617 0.089 Uiso 1 1 calc GR . . . .
C33 C -0.0528(9) 0.6148(2) 0.6244(7) 0.060(3) Uani 1 1 d . . . . .
H33 H -0.0668 0.6285 0.5940 0.072 Uiso 1 1 calc R . . . .
C30 C -0.3223(7) 0.60990(18) 0.4932(6) 0.047(2) Uani 1 1 d . . . . .
H30A H -0.3634 0.6209 0.5224 0.057 Uiso 1 1 calc R . . . .
H30B H -0.3481 0.5936 0.4990 0.057 Uiso 1 1 calc R . . . .
C301 C 1.0975(9) 0.64397(18) 0.3022(6) 0.055(3) Uani 1 1 d . . . . .
C204 C 0.9905(7) 0.6093(2) 0.0474(6) 0.056(3) Uani 1 1 d . . . . .
C66 C -0.0642(8) 0.7307(2) 0.1698(8) 0.066(3) Uani 1 1 d . . . . .
H66 H -0.0692 0.7474 0.1625 0.079 Uiso 1 1 calc R . . . .
C31 C -0.2015(7) 0.59492(18) 0.5770(6) 0.048(3) Uani 1 1 d . . . . .
H31 H -0.2441 0.5820 0.5845 0.058 Uiso 1 1 calc R . . . .
C305 C 1.1040(7) 0.6688(2) 0.4140(5) 0.048(2) Uani 1 1 d . . . . .
C98 C -0.3574(7) 0.6396(2) 0.1673(6) 0.052(3) Uani 1 1 d . . . . .
H98A H -0.4231 0.6375 0.1480 0.078 Uiso 1 1 calc GR . . . .
H98B H -0.3143 0.6302 0.1358 0.078 Uiso 1 1 calc GR . . . .
H98C H -0.3398 0.6564 0.1645 0.078 Uiso 1 1 calc GR . . . .
C78 C 0.2817(8) 0.7729(2) 0.2168(6) 0.056(3) Uani 1 1 d . . . . .
H78A H 0.2907 0.7898 0.2053 0.084 Uiso 1 1 calc GR . . . .
H78B H 0.3078 0.7695 0.2685 0.084 Uiso 1 1 calc GR . . . .
H78C H 0.2135 0.7691 0.2148 0.084 Uiso 1 1 calc GR . . . .
C108 C 0.4047(9) 0.57182(17) 0.7973(6) 0.056(3) Uani 1 1 d . . . . .
H10F H 0.4482 0.5612 0.7702 0.084 Uiso 1 1 calc GR . . . .
H10G H 0.3394 0.5693 0.7777 0.084 Uiso 1 1 calc GR . . . .
H10H H 0.4080 0.5684 0.8527 0.084 Uiso 1 1 calc GR . . . .
C302 C 1.1754(8) 0.65658(19) 0.2726(6) 0.052(3) Uani 1 1 d . . . . .
C39 C 0.2771(8) 0.6112(2) 0.8314(6) 0.055(3) Uani 1 1 d . . . . .
H39A H 0.2787 0.5951 0.8545 0.067 Uiso 1 1 calc R . . . .
H39B H 0.2660 0.6227 0.8736 0.067 Uiso 1 1 calc R . . . .
C34 C 0.0323(9) 0.6142(2) 0.6715(7) 0.067(3) Uani 1 1 d . . . . .
H34 H 0.0766 0.6270 0.6693 0.081 Uiso 1 1 calc R . . . .
C35 C 0.0505(9) 0.5952(2) 0.7206(6) 0.062(3) Uani 1 1 d . . . . .
C97 C -0.3226(7) 0.57342(17) 0.3701(6) 0.048(2) Uani 1 1 d . . . . .
H97A H -0.3833 0.5680 0.3906 0.072 Uiso 1 1 calc GR . . . .
H97B H -0.2716 0.5710 0.4089 0.072 Uiso 1 1 calc GR . . . .
H97C H -0.3082 0.5643 0.3235 0.072 Uiso 1 1 calc GR . . . .
C67 C -0.1368(9) 0.7188(2) 0.1994(8) 0.067(3) Uani 1 1 d . . . . .
H67 H -0.1938 0.7272 0.2101 0.080 Uiso 1 1 calc R . . . .
C36 C -0.0113(10) 0.5768(3) 0.7216(8) 0.082(4) Uani 1 1 d . . . . .
H36 H 0.0023 0.5638 0.7551 0.099 Uiso 1 1 calc R . . . .
C106 C 0.3292(13) 0.6600(2) 0.7999(7) 0.094(5) Uani 1 1 d . . . . .
H10I H 0.3316 0.6640 0.8549 0.141 Uiso 1 1 calc GR . . . .
H10J H 0.2644 0.6550 0.7850 0.141 Uiso 1 1 calc GR . . . .
H10K H 0.3468 0.6740 0.7697 0.141 Uiso 1 1 calc GR . . . .
C37 C -0.0908(11) 0.5761(3) 0.6776(9) 0.089(5) Uani 1 1 d . . . . .
H37 H -0.1324 0.5628 0.6818 0.106 Uiso 1 1 calc R . . . .

loop_
_atom_site_aniso_label
_atom_site_aniso_U_11
_atom_site_aniso_U_22
_atom_site_aniso_U_33
_atom_site_aniso_U_23
_atom_site_aniso_U_13
_atom_site_aniso_U_12
I200 0.0359(3) 0.0546(4) 0.0497(4) -0.0074(3) -0.0049(3) -0.0061(3)
I303 0.0667(5) 0.0637(5) 0.0566(4) 0.0033(4) 0.0035(4) -0.0346(4)
I300 0.0498(4) 0.0685(5) 0.0804(6) 0.0106(4) 0.0191(4) -0.0120(4)
I203 0.0358(4) 0.1149(7) 0.0624(5) 0.0084(4) -0.0001(3) -0.0186(4)
F201 0.056(4) 0.057(4) 0.064(4) -0.014(3) 0.011(3) -0.021(3)
F205 0.055(4) 0.076(4) 0.069(4) -0.024(3) 0.009(3) -0.007(3)
F202 0.050(3) 0.048(3) 0.085(4) 0.009(3) 0.023(3) -0.004(3)
N41 0.030(4) 0.027(4) 0.058(5) -0.005(4) -0.003(3) -0.002(3)
F305 0.057(4) 0.129(6) 0.059(4) -0.034(4) 0.005(3) -0.002(4)
N51 0.038(4) 0.021(4) 0.040(4) -0.006(3) -0.007(3) -0.007(3)
N50 0.060(5) 0.024(4) 0.027(4) -0.002(3) -0.006(3) -0.007(3)
F304 0.059(4) 0.083(5) 0.062(4) -0.039(3) -0.010(3) -0.003(3)
N40 0.024(4) 0.043(4) 0.046(4) -0.023(4) 0.003(3) -0.007(3)
F204 0.049(4) 0.131(6) 0.075(5) -0.047(4) 0.012(3) -0.033(4)
N20 0.041(4) 0.021(4) 0.031(4) 0.000(3) -0.008(3) -0.007(3)
N11 0.066(5) 0.030(4) 0.035(4) 0.004(3) -0.007(4) 0.007(4)
N60 0.042(5) 0.027(4) 0.055(5) 0.007(4) -0.005(4) -0.011(3)
F302 0.116(6) 0.115(6) 0.058(4) -0.044(4) 0.036(4) -0.061(5)
F301 0.095(5) 0.086(5) 0.084(5) -0.042(4) 0.027(4) -0.056(4)
N21 0.121(8) 0.023(4) 0.017(4) -0.008(3) -0.025(5) 0.017(5)
N10 0.053(5) 0.032(4) 0.051(5) -0.006(4) -0.004(4) -0.007(4)
N30 0.044(5) 0.045(5) 0.047(5) -0.005(4) 0.011(4) -0.008(4)
C52 0.030(5) 0.032(5) 0.043(5) 0.013(4) -0.010(4) -0.001(4)
C80 0.042(5) 0.018(4) 0.039(5) -0.013(4) -0.004(4) 0.003(4)
C84 0.0235(18) 0.0220(18) 0.0235(18) -0.0012(10) 0.0002(10) -0.0002(10)
N61 0.058(5) 0.035(5) 0.073(6) 0.018(4) -0.021(5) -0.013(4)
C81 0.042(5) 0.012(4) 0.035(5) -0.002(3) -0.010(4) 0.006(4)
C56 0.058(6) 0.011(4) 0.035(5) -0.011(3) -0.005(4) 0.009(4)
C72 0.0284(19) 0.0265(19) 0.0278(19) 0.0007(10) 0.0007(10) -0.0011(10)
C71 0.043(5) 0.014(4) 0.035(5) 0.001(3) -0.004(4) -0.012(4)
C51 0.042(5) 0.017(4) 0.040(5) -0.011(4) -0.011(4) -0.010(4)
C58 0.025(4) 0.020(4) 0.044(5) -0.009(4) 0.010(4) -0.003(3)
C85 0.029(4) 0.021(4) 0.054(6) -0.027(4) 0.000(4) 0.001(3)
C57 0.042(5) 0.025(4) 0.026(4) -0.004(3) -0.010(4) 0.001(4)
C82 0.023(4) 0.019(4) 0.038(5) -0.017(4) 0.000(3) -0.002(3)
C303 0.042(5) 0.043(6) 0.037(5) -0.006(4) 0.005(4) -0.017(4)
C70 0.050(5) 0.017(4) 0.037(5) 0.017(4) -0.005(4) -0.013(4)
C42 0.022(4) 0.027(4) 0.038(5) -0.008(4) 0.007(3) -0.004(3)
C23 0.042(5) 0.021(4) 0.031(4) -0.010(3) -0.005(4) 0.010(4)
C55 0.044(5) 0.028(5) 0.028(4) -0.014(4) -0.010(4) -0.011(4)
C83 0.024(4) 0.017(4) 0.046(5) -0.005(4) 0.008(4) 0.002(3)
C90 0.026(4) 0.022(4) 0.063(6) -0.014(4) 0.005(4) -0.003(3)
C49 0.030(4) 0.025(4) 0.037(5) -0.007(4) -0.005(4) 0.003(3)
C53 0.031(5) 0.036(5) 0.035(5) 0.000(4) 0.007(4) 0.005(4)
C75 0.060(6) 0.018(4) 0.016(4) 0.005(3) -0.005(4) -0.020(4)
C74 0.033(2) 0.032(2) 0.032(2) 0.0011(10) 0.0005(10) -0.0008(10)
C60 0.033(5) 0.037(5) 0.071(7) -0.001(5) -0.003(5) -0.004(4)
C18 0.056(6) 0.030(5) 0.019(4) -0.008(3) 0.002(4) -0.010(4)
C95 0.013(4) 0.036(5) 0.060(6) -0.011(4) 0.013(4) -0.005(3)
C59 0.060(6) 0.016(4) 0.046(5) -0.006(4) 0.017(5) 0.012(4)
C45 0.023(4) 0.033(5) 0.045(5) -0.017(4) 0.002(4) -0.011(4)
C73 0.067(6) 0.016(4) 0.031(5) 0.008(3) -0.002(4) -0.011(4)
C25 0.035(2) 0.033(2) 0.034(2) -0.0008(10) 0.0011(10) 0.0003(10)
C47 0.037(5) 0.029(4) 0.026(4) -0.013(3) 0.005(4) -0.003(4)
C54 0.038(5) 0.014(4) 0.041(5) -0.006(3) 0.010(4) -0.004(3)
C22 0.058(6) 0.011(4) 0.027(4) -0.010(3) -0.011(4) 0.004(4)
C46 0.024(4) 0.043(5) 0.044(5) -0.014(4) -0.004(4) 0.000(4)
C24 0.037(2) 0.036(2) 0.037(2) -0.0009(10) 0.0016(10) 0.0006(10)
C94 0.020(4) 0.040(6) 0.067(7) -0.017(5) 0.013(4) -0.011(4)
C15 0.083(8) 0.017(5) 0.044(6) 0.000(4) 0.010(5) -0.010(5)
C48 0.029(5) 0.032(5) 0.061(6) -0.010(5) 0.004(4) 0.010(4)
C21 0.054(6) 0.010(4) 0.038(5) 0.001(3) 0.011(4) -0.011(4)
C12 0.050(6) 0.027(5) 0.044(5) 0.005(4) 0.007(5) -0.008(4)
C92 0.021(4) 0.047(6) 0.043(5) 0.003(4) 0.011(4) -0.005(4)
C41 0.035(5) 0.024(4) 0.038(5) -0.012(4) 0.000(4) -0.004(4)
C61 0.024(5) 0.029(5) 0.053(6) 0.005(4) -0.007(4) -0.006(4)
C93 0.024(4) 0.034(5) 0.052(6) 0.002(4) 0.017(4) -0.004(4)
C16 0.072(7) 0.028(5) 0.045(6) 0.005(4) -0.002(5) 0.008(5)
C50 0.080(7) 0.020(5) 0.033(5) 0.008(4) 0.002(5) -0.012(5)
N31 0.082(7) 0.044(5) 0.056(6) 0.013(4) -0.005(5) 0.005(5)
C28 0.083(8) 0.013(4) 0.044(6) -0.008(4) -0.012(5) 0.004(5)
C200 0.039(5) 0.035(5) 0.037(5) 0.000(4) -0.003(4) 0.002(4)
C10 0.036(5) 0.027(5) 0.036(5) -0.008(4) -0.013(4) 0.006(4)
C27 0.051(6) 0.029(5) 0.032(5) -0.002(4) 0.003(4) -0.003(4)
C103 0.086(8) 0.026(5) 0.030(5) -0.002(4) -0.030(5) 0.010(5)
C101 0.087(8) 0.020(5) 0.028(5) -0.004(4) -0.029(5) 0.017(5)
C14 0.050(6) 0.044(6) 0.031(5) 0.002(4) -0.006(4) 0.012(4)
C19 0.090(8) 0.033(5) 0.024(5) -0.004(4) -0.011(5) -0.001(5)
C304 0.073(7) 0.033(5) 0.045(6) -0.017(4) 0.005(5) -0.006(5)
C13 0.042(5) 0.043(6) 0.041(5) -0.005(4) -0.008(4) -0.015(4)
C44 0.011(4) 0.032(5) 0.084(7) -0.021(5) -0.005(4) 0.000(3)
C11 0.060(6) 0.025(5) 0.045(6) -0.001(4) -0.011(5) -0.006(4)
C65 0.041(6) 0.044(6) 0.048(6) 0.010(5) -0.015(4) -0.010(5)
C91 0.034(5) 0.018(4) 0.053(6) -0.005(4) 0.010(4) 0.004(4)
C102 0.090(9) 0.030(5) 0.019(4) -0.003(4) -0.021(5) 0.008(5)
C86 0.040(5) 0.048(6) 0.032(5) -0.004(4) -0.003(4) 0.013(4)
C69 0.045(6) 0.046(6) 0.051(6) 0.024(5) 0.002(5) -0.007(5)
C17 0.056(6) 0.030(5) 0.045(6) 0.002(4) 0.004(5) 0.006(4)
C20 0.048(6) 0.026(5) 0.041(5) 0.007(4) 0.000(4) -0.011(4)
C104 0.079(8) 0.029(5) 0.037(5) 0.003(4) -0.028(5) 0.017(5)
C62 0.049(6) 0.045(6) 0.044(6) 0.004(5) 0.001(5) -0.009(5)
C202 0.037(5) 0.049(6) 0.050(6) 0.009(5) 0.005(4) -0.021(5)
C68 0.056(6) 0.042(6) 0.045(6) 0.016(5) -0.013(5) -0.012(5)
C300 0.051(6) 0.056(7) 0.055(7) 0.016(5) -0.001(5) -0.019(5)
C100 0.079(8) 0.055(7) 0.009(4) -0.003(4) -0.005(4) -0.015(6)
C29 0.105(9) 0.033(5) 0.025(5) 0.013(4) -0.004(5) 0.012(5)
C77 0.068(7) 0.033(5) 0.049(6) 0.003(4) -0.008(5) 0.006(5)
C43 0.055(6) 0.034(5) 0.051(6) -0.017(4) 0.001(5) -0.009(5)
C38 0.055(7) 0.047(7) 0.063(7) 0.019(5) -0.006(5) 0.009(5)
C88 0.034(5) 0.053(6) 0.077(8) -0.023(6) -0.011(5) 0.004(5)
C201 0.045(6) 0.034(5) 0.036(5) 0.001(4) -0.009(4) -0.006(4)
C64 0.058(6) 0.044(6) 0.042(6) 0.003(4) 0.014(5) 0.001(5)
C96 0.048(6) 0.045(6) 0.058(6) -0.031(5) 0.023(5) -0.014(5)
C40 0.024(4) 0.052(6) 0.057(6) -0.031(5) -0.008(4) 0.002(4)
C203 0.045(6) 0.066(7) 0.052(6) 0.006(5) -0.009(5) -0.007(5)
C205 0.031(5) 0.069(7) 0.042(5) -0.007(5) 0.016(4) -0.006(5)
C87 0.053(6) 0.026(5) 0.050(6) 0.014(4) 0.001(5) -0.001(4)
C26 0.060(6) 0.023(5) 0.047(6) -0.009(4) -0.013(5) 0.007(4)
C63 0.049(6) 0.036(5) 0.059(6) 0.004(5) 0.000(5) 0.003(5)
C107 0.066(7) 0.033(6) 0.061(7) -0.002(5) -0.015(6) 0.006(5)
C105 0.094(9) 0.023(5) 0.017(4) 0.005(4) -0.020(5) 0.000(5)
C32 0.064(8) 0.091(9) 0.051(7) -0.033(6) 0.023(6) -0.026(7)
C76 0.078(8) 0.055(7) 0.045(6) 0.010(5) -0.008(6) -0.024(6)
C33 0.071(8) 0.047(6) 0.063(7) 0.018(5) -0.007(6) -0.014(6)
C30 0.044(6) 0.044(6) 0.054(6) -0.002(5) 0.020(5) -0.005(5)
C301 0.081(8) 0.040(6) 0.044(6) -0.012(5) 0.014(5) -0.031(5)
C204 0.041(6) 0.084(8) 0.042(6) -0.029(6) 0.002(5) -0.028(6)
C66 0.049(7) 0.045(6) 0.104(10) 0.025(6) -0.013(6) -0.022(5)
C31 0.050(6) 0.038(6) 0.057(6) 0.013(5) 0.015(5) 0.007(5)
C305 0.042(6) 0.068(7) 0.033(5) 0.003(5) 0.009(4) 0.000(5)
C98 0.028(5) 0.074(8) 0.054(6) -0.006(5) -0.001(4) -0.012(5)
C78 0.065(7) 0.055(7) 0.049(6) 0.003(5) 0.018(5) -0.010(5)
C108 0.097(9) 0.038(6) 0.034(5) 0.014(4) 0.009(5) 0.017(6)
C302 0.062(7) 0.051(6) 0.043(6) -0.018(5) 0.018(5) -0.019(5)
C39 0.082(8) 0.051(6) 0.032(5) 0.000(5) -0.014(5) -0.006(6)
C34 0.077(8) 0.056(7) 0.068(8) 0.024(6) -0.023(6) -0.010(6)
C35 0.078(8) 0.062(7) 0.047(6) 0.019(5) 0.011(6) 0.002(6)
C97 0.042(6) 0.039(6) 0.064(7) 0.005(5) 0.015(5) -0.007(4)
C67 0.063(7) 0.045(7) 0.091(9) 0.007(6) -0.031(7) -0.018(6)
C36 0.084(10) 0.076(9) 0.086(10) 0.055(8) -0.019(8) -0.008(8)
C106 0.172(16) 0.064(8) 0.046(7) -0.024(6) -0.022(8) 0.056(9)
C37 0.084(10) 0.075(9) 0.107(11) 0.056(9) 0.008(9) -0.012(8)

loop_
_atom_type_symbol
_atom_type_description
_atom_type_scat_dispersion_real
_atom_type_scat_dispersion_imag
_atom_type_scat_source
C C 0.0033 0.0016 'International Tables Vol C Tables 4.2.6.8 and 6.1.1.4'
H H 0.0000 0.0000 'International Tables Vol C Tables 4.2.6.8 and 6.1.1.4'
F F 0.0171 0.0103 'International Tables Vol C Tables 4.2.6.8 and 6.1.1.4'
I I -0.4742 1.8119 'International Tables Vol C Tables 4.2.6.8 and 6.1.1.4'
N N 0.0061 0.0033 'International Tables Vol C Tables 4.2.6.8 and 6.1.1.4'

loop_
_geom_angle_atom_site_label_1
_geom_angle_atom_site_label_2
_geom_angle_atom_site_label_3
_geom_angle
_geom_angle_site_symmetry_1
_geom_angle_site_symmetry_3
_geom_angle_publ_flag
C48 N41 C49 117.9(7) . . ?
C58 N51 C59 118.2(7) . . ?
C51 N50 C50 120.4(8) . . ?
C41 N40 C40 118.7(7) . . ?
C21 N20 C20 116.3(7) . . ?
C18 N11 C19 120.5(8) . . ?
C61 N60 C60 120.1(8) . . ?
C28 N21 C29 116.2(10) . . ?
C11 N10 C10 117.0(9) . . ?
C31 N30 C30 118.3(9) . . ?
C57 C52 C51 119.8(8) . . ?
C57 C52 C53 123.3(8) . . ?
C53 C52 C51 116.9(8) . . ?
C81 C80 C85 116.3(8) . . ?
C81 C80 C59 121.5(8) . . ?
C85 C80 C59 122.1(8) . . ?
C85 C84 C83 118.2(7) . . ?
C85 C84 C10 121.3(7) . . ?
C83 C84 C10 120.4(7) . . ?
C68 N61 C69 121.1(10) . . ?
C80 C81 C86 115.8(8) . . ?
C82 C81 C80 124.2(8) . . ?
C82 C81 C86 120.0(8) . . ?
C57 C56 H56 120.3 . . ?
C55 C56 H56 120.3 . . ?
C55 C56 C57 119.5(8) . . ?
C71 C72 C50 118.7(8) . . ?
C73 C72 C71 122.4(8) . . ?
C73 C72 C50 118.8(8) . . ?
C72 C71 C70 119.5(8) . . ?
C72 C71 C76 122.8(8) . . ?
C70 C71 C76 117.7(9) . . ?
N50 C51 C52 119.9(8) . . ?
N50 C51 H51 120.0 . . ?
C52 C51 H51 120.0 . . ?
N51 C58 H58 119.7 . . ?
N51 C58 C55 120.6(8) . . ?
C55 C58 H58 119.7 . . ?
C80 C85 C88 119.8(9) . . ?
C84 C85 C80 122.2(7) . . ?
C84 C85 C88 118.0(8) . . ?
C52 C57 C56 120.5(8) . . ?
C52 C57 H57 119.8 . . ?
C56 C57 H57 119.8 . . ?
C81 C82 C83 119.6(7) . . ?
C81 C82 C49 122.5(8) . . ?
C83 C82 C49 117.9(7) . . ?
C304 C303 I303 120.2(7) . . ?
C302 C303 I303 121.8(7) . . ?
C302 C303 C304 118.0(9) . . ?
C71 C70 C69 122.1(8) . . ?
C75 C70 C71 120.2(8) . . ?
C75 C70 C69 117.6(9) . . ?
C47 C42 C41 121.1(7) . . ?
C43 C42 C47 117.3(8) . . ?
C43 C42 C41 121.6(8) . . ?
C22 C23 H23 119.7 . . ?
C22 C23 C24 120.7(8) . . ?
C24 C23 H23 119.7 . . ?
C56 C55 C58 120.7(7) . . ?
C54 C55 C56 117.5(8) . . ?
C54 C55 C58 121.8(8) . . ?
C84 C83 C82 119.1(7) . . ?
C84 C83 C87 120.2(8) . . ?
C82 C83 C87 120.7(7) . . ?
C95 C90 C60 120.2(9) . . ?
C95 C90 C91 119.2(8) . . ?
C91 C90 C60 120.5(8) . . ?
N41 C49 C82 119.3(7) . . ?
N41 C49 H49A 107.5 . . ?
N41 C49 H49B 107.5 . . ?
C82 C49 H49A 107.5 . . ?
C82 C49 H49B 107.5 . . ?
H49A C49 H49B 107.0 . . ?
C52 C53 H53 122.2 . . ?
C52 C53 C54 115.6(8) . . ?
C54 C53 H53 122.2 . . ?
C70 C75 C74 121.0(8) . . ?
C70 C75 C78 118.4(9) . . ?
C74 C75 C78 120.6(8) . . ?
C75 C74 C73 117.4(8) . . ?
C75 C74 C20 122.4(8) . . ?
C73 C74 C20 120.1(8) . . ?
N60 C60 C90 117.0(8) . . ?
N60 C60 H60A 108.0 . . ?
N60 C60 H60B 108.0 . . ?
C90 C60 H60A 108.0 . . ?
C90 C60 H60B 108.0 . . ?
H60A C60 H60B 107.3 . . ?
N11 C18 H18 120.4 . . ?
N11 C18 C15 119.3(9) . . ?
C15 C18 H18 120.4 . . ?
C90 C95 C98 118.4(9) . . ?
C94 C95 C90 120.1(9) . . ?
C94 C95 C98 121.5(9) . . ?
N51 C59 H59 119.2 . . ?
C80 C59 N51 121.6(7) . . ?
C80 C59 H59 119.2 . . ?
C46 C45 C48 120.2(7) . . ?
C46 C45 C44 119.2(8) . . ?
C44 C45 C48 120.5(7) . . ?
C72 C73 C74 119.0(9) . . ?
C72 C73 C77 122.7(8) . . ?
C74 C73 C77 118.1(8) . . ?
C24 C25 C28 123.4(9) . . ?
C26 C25 C24 115.9(8) . . ?
C26 C25 C28 120.6(9) . . ?
C42 C47 H47 119.1 . . ?
C46 C47 C42 121.9(8) . . ?
C46 C47 H47 119.1 . . ?
C55 C54 C53 123.4(8) . . ?
C55 C54 H54 118.3 . . ?
C53 C54 H54 118.3 . . ?
C23 C22 C21 122.0(8) . . ?
C27 C22 C23 119.5(8) . . ?
C27 C22 C21 118.5(8) . . ?
C45 C46 H46 120.4 . . ?
C47 C46 C45 119.3(8) . . ?
C47 C46 H46 120.4 . . ?
C23 C24 H24 119.2 . . ?
C25 C24 C23 121.7(9) . . ?
C25 C24 H24 119.2 . . ?
C95 C94 C93 119.3(8) . . ?
C95 C94 C40 119.8(10) . . ?
C93 C94 C40 120.8(9) . . ?
C16 C15 C18 121.4(10) . . ?
C14 C15 C18 118.6(10) . . ?
C14 C15 C16 120.0(9) . . ?
N41 C48 C45 122.0(8) . . ?
N41 C48 H48 119.0 . . ?
C45 C48 H48 119.0 . . ?
N20 C21 C22 124.1(8) . . ?
N20 C21 H21 118.0 . . ?
C22 C21 H21 118.0 . . ?
C13 C12 C11 120.3(9) . . ?
C13 C12 C17 121.7(9) . . ?
C17 C12 C11 118.0(9) . . ?
C93 C92 C91 122.6(9) . . ?
C93 C92 C30 120.8(8) . . ?
C91 C92 C30 116.5(8) . . ?
N40 C41 C42 120.4(7) . . ?
N40 C41 H41 119.8 . . ?
C42 C41 H41 119.8 . . ?
N60 C61 H61 119.9 . . ?
N60 C61 C62 120.2(8) . . ?
C62 C61 H61 119.9 . . ?
C94 C93 C97 119.0(8) . . ?
C92 C93 C94 119.7(8) . . ?
C92 C93 C97 121.2(9) . . ?
C15 C16 H16 120.9 . . ?
C15 C16 C17 118.3(10) . . ?
C17 C16 H16 120.9 . . ?
N50 C50 C72 119.7(7) . . ?
N50 C50 H50A 107.4 . . ?
N50 C50 H50B 107.4 . . ?
C72 C50 H50A 107.4 . . ?
C72 C50 H50B 107.4 . . ?
H50A C50 H50B 106.9 . . ?
C38 N31 C39 118.1(9) . . ?
N21 C28 C25 125.7(10) . . ?
N21 C28 H28 117.2 . . ?
C25 C28 H28 117.2 . . ?
C201 C200 I200 123.3(7) . . ?
C205 C200 I200 120.7(7) . . ?
C205 C200 C201 115.5(8) . . ?
N10 C10 C84 112.5(7) . . ?
N10 C10 H10A 109.1 . . ?
N10 C10 H10B 109.1 . . ?
C84 C10 H10A 109.1 . . ?
C84 C10 H10B 109.1 . . ?
H10A C10 H10B 107.8 . . ?
C22 C27 H27 120.6 . . ?
C22 C27 C26 118.7(9) . . ?
C26 C27 H27 120.6 . . ?
C102 C103 C107 118.7(9) . . ?
C104 C103 C102 115.8(11) . . ?
C104 C103 C107 125.2(10) . . ?
C102 C101 C100 118.1(9) . . ?
C102 C101 C106 119.6(11) . . ?
C100 C101 C106 122.3(13) . . ?
C15 C14 H14 119.4 . . ?
C15 C14 C13 121.2(9) . . ?
C13 C14 H14 119.4 . . ?
N11 C19 H19A 108.0 . . ?
N11 C19 H19B 108.0 . . ?
N11 C19 C104 117.3(8) . . ?
H19A C19 H19B 107.2 . . ?
C104 C19 H19A 108.0 . . ?
C104 C19 H19B 108.0 . . ?
C303 C304 F304 118.2(9) . . ?
C305 C304 F304 118.5(9) . . ?
C305 C304 C303 123.1(9) . . ?
C12 C13 C14 117.8(9) . . ?
C12 C13 H13 121.1 . . ?
C14 C13 H13 121.1 . . ?
C45 C44 H44 120.1 . . ?
C43 C44 C45 119.8(8) . . ?
C43 C44 H44 120.1 . . ?
N10 C11 C12 123.2(10) . . ?
N10 C11 H11 118.4 . . ?
C12 C11 H11 118.4 . . ?
C64 C65 C68 123.5(10) . . ?
C64 C65 C66 116.4(9) . . ?
C66 C65 C68 119.8(9) . . ?
C90 C91 C96 118.3(8) . . ?
C92 C91 C90 118.8(8) . . ?
C92 C91 C96 122.8(9) . . ?
C103 C102 C29 114.1(11) . . ?
C101 C102 C103 120.6(9) . . ?
C101 C102 C29 124.8(9) . . ?
C81 C86 H86A 109.5 . . ?
C81 C86 H86B 109.5 . . ?
C81 C86 H86C 109.5 . . ?
H86A C86 H86B 109.5 . . ?
H86A C86 H86C 109.5 . . ?
H86B C86 H86C 109.5 . . ?
N61 C69 C70 117.4(7) . . ?
N61 C69 H69A 107.9 . . ?
N61 C69 H69B 107.9 . . ?
C70 C69 H69A 107.9 . . ?
C70 C69 H69B 107.9 . . ?
H69A C69 H69B 107.2 . . ?
C12 C17 C16 121.0(9) . . ?
C12 C17 H17 119.5 . . ?
C16 C17 H17 119.5 . . ?
N20 C20 C74 114.4(7) . . ?
N20 C20 H20A 108.7 . . ?
N20 C20 H20B 108.7 . . ?
C74 C20 H20A 108.7 . . ?
C74 C20 H20B 108.7 . . ?
H20A C20 H20B 107.6 . . ?
C103 C104 C19 115.5(11) . . ?
C103 C104 C105 123.2(10) . . ?
C105 C104 C19 121.0(9) . . ?
C63 C62 C61 115.9(9) . . ?
C67 C62 C61 125.3(10) . . ?
C67 C62 C63 118.6(10) . . ?
F202 C202 C203 117.2(9) . . ?
C201 C202 F202 122.2(9) . . ?
C201 C202 C203 120.6(10) . . ?
N61 C68 C65 126.2(11) . . ?
N61 C68 H68 116.9 . . ?
C65 C68 H68 116.9 . . ?
C301 C300 I300 122.0(8) . . ?
C301 C300 C305 118.8(9) . . ?
C305 C300 I300 119.2(8) . . ?
C101 C100 C39 117.0(10) . . ?
C105 C100 C101 123.7(11) . . ?
C105 C100 C39 119.3(10) . . ?
N21 C29 C102 110.3(8) . . ?
N21 C29 H29A 109.6 . . ?
N21 C29 H29B 109.6 . . ?
C102 C29 H29A 109.6 . . ?
C102 C29 H29B 109.6 . . ?
H29A C29 H29B 108.1 . . ?
C73 C77 H77A 109.5 . . ?
C73 C77 H77B 109.5 . . ?
C73 C77 H77C 109.5 . . ?
H77A C77 H77B 109.5 . . ?
H77A C77 H77C 109.5 . . ?
H77B C77 H77C 109.5 . . ?
C42 C43 H43 118.9 . . ?
C44 C43 C42 122.2(8) . . ?
C44 C43 H43 118.9 . . ?
N31 C38 H38 118.6 . . ?
N31 C38 C35 122.8(10) . . ?
C35 C38 H38 118.6 . . ?
C85 C88 H88A 109.5 . . ?
C85 C88 H88B 109.5 . . ?
C85 C88 H88C 109.5 . . ?
H88A C88 H88B 109.5 . . ?
H88A C88 H88C 109.5 . . ?
H88B C88 H88C 109.5 . . ?
F201 C201 C200 118.2(8) . . ?
C202 C201 F201 117.2(9) . . ?
C202 C201 C200 124.6(9) . . ?
C65 C64 H64 118.3 . . ?
C65 C64 C63 123.4(10) . . ?
C63 C64 H64 118.3 . . ?
C91 C96 H96A 109.5 . . ?
C91 C96 H96B 109.5 . . ?
C91 C96 H96C 109.5 . . ?
H96A C96 H96B 109.5 . . ?
H96A C96 H96C 109.5 . . ?
H96B C96 H96C 109.5 . . ?
N40 C40 C94 121.9(7) . . ?
N40 C40 H40A 106.9 . . ?
N40 C40 H40B 106.9 . . ?
C94 C40 H40A 106.9 . . ?
C94 C40 H40B 106.9 . . ?
H40A C40 H40B 106.7 . . ?
C202 C203 I203 122.0(8) . . ?
C204 C203 I203 120.8(8) . . ?
C204 C203 C202 117.0(9) . . ?
F205 C205 C200 120.6(8) . . ?
F205 C205 C204 118.0(9) . . ?
C200 C205 C204 121.3(9) . . ?
C83 C87 H87A 109.5 . . ?
C83 C87 H87B 109.5 . . ?
C83 C87 H87C 109.5 . . ?
H87A C87 H87B 109.5 . . ?
H87A C87 H87C 109.5 . . ?
H87B C87 H87C 109.5 . . ?
C25 C26 C27 123.4(9) . . ?
C25 C26 H26 118.3 . . ?
C27 C26 H26 118.3 . . ?
C62 C63 H63 121.0 . . ?
C64 C63 C62 118.1(9) . . ?
C64 C63 H63 121.0 . . ?
C103 C107 H10C 109.5 . . ?
C103 C107 H10D 109.5 . . ?
C103 C107 H10E 109.5 . . ?
H10C C107 H10D 109.5 . . ?
H10C C107 H10E 109.5 . . ?
H10D C107 H10E 109.5 . . ?
C104 C105 C108 119.6(10) . . ?
C100 C105 C104 118.4(9) . . ?
C100 C105 C108 121.9(11) . . ?
C33 C32 C31 123.4(13) . . ?
C33 C32 C37 114.5(12) . . ?
C31 C32 C37 121.8(11) . . ?
C71 C76 H76A 109.5 . . ?
C71 C76 H76B 109.5 . . ?
C71 C76 H76C 109.5 . . ?
H76A C76 H76B 109.5 . . ?
H76A C76 H76C 109.5 . . ?
H76B C76 H76C 109.5 . . ?
C32 C33 H33 119.6 . . ?
C32 C33 C34 120.8(11) . . ?
C34 C33 H33 119.6 . . ?
N30 C30 C92 113.0(7) . . ?
N30 C30 H30A 109.0 . . ?
N30 C30 H30B 109.0 . . ?
C92 C30 H30A 109.0 . . ?
C92 C30 H30B 109.0 . . ?
H30A C30 H30B 107.8 . . ?
F301 C301 C302 119.3(9) . . ?
C300 C301 F301 119.9(9) . . ?
C300 C301 C302 120.5(9) . . ?
F204 C204 C203 120.8(9) . . ?
F204 C204 C205 118.0(10) . . ?
C203 C204 C205 121.0(9) . . ?
C65 C66 H66 119.6 . . ?
C67 C66 C65 120.9(11) . . ?
C67 C66 H66 119.6 . . ?
N30 C31 C32 124.6(11) . . ?
N30 C31 H31 117.7 . . ?
C32 C31 H31 117.7 . . ?
F305 C305 C304 118.9(10) . . ?
F305 C305 C300 122.6(9) . . ?
C304 C305 C300 118.5(9) . . ?
C95 C98 H98A 109.5 . . ?
C95 C98 H98B 109.5 . . ?
C95 C98 H98C 109.5 . . ?
H98A C98 H98B 109.5 . . ?
H98A C98 H98C 109.5 . . ?
H98B C98 H98C 109.5 . . ?
C75 C78 H78A 109.5 . . ?
C75 C78 H78B 109.5 . . ?
C75 C78 H78C 109.5 . . ?
H78A C78 H78B 109.5 . . ?
H78A C78 H78C 109.5 . . ?
H78B C78 H78C 109.5 . . ?
C105 C108 H10F 109.5 . . ?
C105 C108 H10G 109.5 . . ?
C105 C108 H10H 109.5 . . ?
H10F C108 H10G 109.5 . . ?
H10F C108 H10H 109.5 . . ?
H10G C108 H10H 109.5 . . ?
F302 C302 C301 117.1(8) . . ?
C303 C302 F302 121.8(9) . . ?
C303 C302 C301 120.6(9) . . ?
N31 C39 C100 115.9(8) . . ?
N31 C39 H39A 108.3 . . ?
N31 C39 H39B 108.3 . . ?
C100 C39 H39A 108.3 . . ?
C100 C39 H39B 108.3 . . ?
H39A C39 H39B 107.4 . . ?
C33 C34 H34 119.8 . . ?
C35 C34 C33 120.4(11) . . ?
C35 C34 H34 119.8 . . ?
C34 C35 C38 119.3(11) . . ?
C36 C35 C38 121.3(10) . . ?
C36 C35 C34 119.4(12) . . ?
C93 C97 H97A 109.5 . . ?
C93 C97 H97B 109.5 . . ?
C93 C97 H97C 109.5 . . ?
H97A C97 H97B 109.5 . . ?
H97A C97 H97C 109.5 . . ?
H97B C97 H97C 109.5 . . ?
C62 C67 H67 118.8 . . ?
C66 C67 C62 122.4(13) . . ?
C66 C67 H67 118.8 . . ?
C35 C36 H36 118.6 . . ?
C37 C36 C35 122.9(11) . . ?
C37 C36 H36 118.6 . . ?
C101 C106 H10I 109.5 . . ?
C101 C106 H10J 109.5 . . ?
C101 C106 H10K 109.5 . . ?
H10I C106 H10J 109.5 . . ?
H10I C106 H10K 109.5 . . ?
H10J C106 H10K 109.5 . . ?
C32 C37 H37 119.1 . . ?
C36 C37 C32 121.8(12) . . ?
C36 C37 H37 119.1 . . ?

loop_
_geom_bond_atom_site_label_1
_geom_bond_atom_site_label_2
_geom_bond_distance
_geom_bond_site_symmetry_2
_geom_bond_publ_flag
I200 C200 2.067(9) . ?
I303 C303 2.101(9) . ?
I300 C300 2.104(10) . ?
I203 C203 2.068(10) . ?
F201 C201 1.376(10) . ?
F205 C205 1.327(11) . ?
F202 C202 1.370(12) . ?
N41 C49 1.447(11) . ?
N41 C48 1.241(11) . ?
F305 C305 1.317(11) . ?
N51 C58 1.271(10) . ?
N51 C59 1.492(10) . ?
N50 C51 1.261(11) . ?
N50 C50 1.462(11) . ?
F304 C304 1.374(11) . ?
N40 C41 1.266(11) . ?
N40 C40 1.480(11) . ?
F204 C204 1.329(11) . ?
N20 C21 1.248(11) . ?
N20 C20 1.448(11) . ?
N11 C18 1.259(11) . ?
N11 C19 1.508(11) . ?
N60 C60 1.493(12) . ?
N60 C61 1.221(11) . ?
F302 C302 1.339(11) . ?
F301 C301 1.345(11) . ?
N21 C28 1.254(14) . ?
N21 C29 1.491(11) . ?
N10 C10 1.461(11) . ?
N10 C11 1.215(12) . ?
N30 C30 1.452(13) . ?
N30 C31 1.269(12) . ?
C52 C51 1.514(12) . ?
C52 C57 1.336(12) . ?
C52 C53 1.368(12) . ?
C80 C81 1.396(12) . ?
C80 C85 1.408(13) . ?
C80 C59 1.446(13) . ?
C84 C85 1.406(12) . ?
C84 C83 1.409(11) . ?
C84 C10 1.489(11) . ?
N61 C69 1.466(13) . ?
N61 C68 1.236(12) . ?
C81 C82 1.324(12) . ?
C81 C86 1.543(12) . ?
C56 H56 0.9400 . ?
C56 C57 1.400(11) . ?
C56 C55 1.399(12) . ?
C72 C71 1.356(12) . ?
C72 C73 1.348(12) . ?
C72 C50 1.532(12) . ?
C71 C70 1.389(12) . ?
C71 C76 1.566(13) . ?
C51 H51 0.9400 . ?
C58 H58 0.9400 . ?
C58 C55 1.455(12) . ?
C85 C88 1.558(12) . ?
C57 H57 0.9400 . ?
C82 C83 1.437(12) . ?
C82 C49 1.508(11) . ?
C303 C304 1.362(13) . ?
C303 C302 1.337(13) . ?
C70 C75 1.369(11) . ?
C70 C69 1.546(13) . ?
C42 C47 1.414(11) . ?
C42 C41 1.450(11) . ?
C42 C43 1.371(12) . ?
C23 H23 0.9400 . ?
C23 C22 1.380(13) . ?
C23 C24 1.385(12) . ?
C55 C54 1.373(11) . ?
C83 C87 1.530(12) . ?
C90 C60 1.527(13) . ?
C90 C95 1.384(12) . ?
C90 C91 1.424(13) . ?
C49 H49A 0.9800 . ?
C49 H49B 0.9800 . ?
C53 H53 0.9400 . ?
C53 C54 1.416(12) . ?
C75 C74 1.388(12) . ?
C75 C78 1.526(14) . ?
C74 C73 1.452(12) . ?
C74 C20 1.481(12) . ?
C60 H60A 0.9800 . ?
C60 H60B 0.9800 . ?
C18 H18 0.9400 . ?
C18 C15 1.463(12) . ?
C95 C94 1.378(13) . ?
C95 C98 1.523(14) . ?
C59 H59 0.9400 . ?
C45 C46 1.397(11) . ?
C45 C48 1.503(12) . ?
C45 C44 1.401(12) . ?
C73 C77 1.513(14) . ?
C25 C24 1.381(12) . ?
C25 C28 1.399(13) . ?
C25 C26 1.378(13) . ?
C47 H47 0.9400 . ?
C47 C46 1.367(12) . ?
C54 H54 0.9400 . ?
C22 C21 1.501(12) . ?
C22 C27 1.359(13) . ?
C46 H46 0.9400 . ?
C24 H24 0.9400 . ?
C94 C93 1.424(14) . ?
C94 C40 1.480(12) . ?
C15 C16 1.376(15) . ?
C15 C14 1.353(14) . ?
C48 H48 0.9400 . ?
C21 H21 0.9400 . ?
C12 C13 1.337(14) . ?
C12 C11 1.520(13) . ?
C12 C17 1.355(14) . ?
C92 C93 1.331(13) . ?
C92 C91 1.360(12) . ?
C92 C30 1.566(13) . ?
C41 H41 0.9400 . ?
C61 H61 0.9400 . ?
C61 C62 1.497(13) . ?
C93 C97 1.538(13) . ?
C16 H16 0.9400 . ?
C16 C17 1.408(14) . ?
C50 H50A 0.9800 . ?
C50 H50B 0.9800 . ?
N31 C38 1.218(14) . ?
N31 C39 1.492(14) . ?
C28 H28 0.9400 . ?
C200 C201 1.381(13) . ?
C200 C205 1.375(13) . ?
C10 H10A 0.9800 . ?
C10 H10B 0.9800 . ?
C27 H27 0.9400 . ?
C27 C26 1.400(13) . ?
C103 C102 1.493(14) . ?
C103 C104 1.364(14) . ?
C103 C107 1.496(16) . ?
C101 C102 1.344(15) . ?
C101 C100 1.391(14) . ?
C101 C106 1.472(15) . ?
C14 H14 0.9400 . ?
C14 C13 1.431(13) . ?
C19 H19A 0.9800 . ?
C19 H19B 0.9800 . ?
C19 C104 1.568(14) . ?
C304 C305 1.340(14) . ?
C13 H13 0.9400 . ?
C44 H44 0.9400 . ?
C44 C43 1.370(13) . ?
C11 H11 0.9400 . ?
C65 C68 1.461(14) . ?
C65 C64 1.340(14) . ?
C65 C66 1.444(16) . ?
C91 C96 1.550(12) . ?
C102 C29 1.548(14) . ?
C86 H86A 0.9700 . ?
C86 H86B 0.9700 . ?
C86 H86C 0.9700 . ?
C69 H69A 0.9800 . ?
C69 H69B 0.9800 . ?
C17 H17 0.9400 . ?
C20 H20A 0.9800 . ?
C20 H20B 0.9800 . ?
C104 C105 1.371(16) . ?
C62 C63 1.408(14) . ?
C62 C67 1.366(15) . ?
C202 C201 1.310(13) . ?
C202 C203 1.415(15) . ?
C68 H68 0.9400 . ?
C300 C301 1.344(15) . ?
C300 C305 1.403(15) . ?
C100 C105 1.346(15) . ?
C100 C39 1.502(16) . ?
C29 H29A 0.9800 . ?
C29 H29B 0.9800 . ?
C77 H77A 0.9700 . ?
C77 H77B 0.9700 . ?
C77 H77C 0.9700 . ?
C43 H43 0.9400 . ?
C38 H38 0.9400 . ?
C38 C35 1.491(16) . ?
C88 H88A 0.9700 . ?
C88 H88B 0.9700 . ?
C88 H88C 0.9700 . ?
C64 H64 0.9400 . ?
C64 C63 1.389(14) . ?
C96 H96A 0.9700 . ?
C96 H96B 0.9700 . ?
C96 H96C 0.9700 . ?
C40 H40A 0.9800 . ?
C40 H40B 0.9800 . ?
C203 C204 1.357(16) . ?
C205 C204 1.400(14) . ?
C87 H87A 0.9700 . ?
C87 H87B 0.9700 . ?
C87 H87C 0.9700 . ?
C26 H26 0.9400 . ?
C63 H63 0.9400 . ?
C107 H10C 0.9700 . ?
C107 H10D 0.9700 . ?
C107 H10E 0.9700 . ?
C105 C108 1.529(14) . ?
C32 C33 1.389(15) . ?
C32 C31 1.409(16) . ?
C32 C37 1.469(18) . ?
C76 H76A 0.9700 . ?
C76 H76B 0.9700 . ?
C76 H76C 0.9700 . ?
C33 H33 0.9400 . ?
C33 C34 1.416(16) . ?
C30 H30A 0.9800 . ?
C30 H30B 0.9800 . ?
C301 C302 1.394(14) . ?
C66 H66 0.9400 . ?
C66 C67 1.317(16) . ?
C31 H31 0.9400 . ?
C98 H98A 0.9700 . ?
C98 H98B 0.9700 . ?
C98 H98C 0.9700 . ?
C78 H78A 0.9700 . ?
C78 H78B 0.9700 . ?
C78 H78C 0.9700 . ?
C108 H10F 0.9700 . ?
C108 H10G 0.9700 . ?
C108 H10H 0.9700 . ?
C39 H39A 0.9800 . ?
C39 H39B 0.9800 . ?
C34 H34 0.9400 . ?
C34 C35 1.375(15) . ?
C35 C36 1.336(17) . ?
C97 H97A 0.9700 . ?
C97 H97B 0.9700 . ?
C97 H97C 0.9700 . ?
C67 H67 0.9400 . ?
C36 H36 0.9400 . ?
C36 C37 1.323(19) . ?
C106 H10I 0.9700 . ?
C106 H10J 0.9700 . ?
C106 H10K 0.9700 . ?
C37 H37 0.9400 . ?

loop_
_smtbx_masks_void_nr
_smtbx_masks_void_average_x
_smtbx_masks_void_average_y
_smtbx_masks_void_average_z
_smtbx_masks_void_volume
_smtbx_masks_void_count_electrons
_smtbx_masks_void_content
1 0.000 -0.364 -0.458 5109.9 1658.5 'disordered chloroform and acetonitrile'
